data_7106521
loop_
_publ_author_name
'Lukas Zophel'
'Dirk Beckmann'
'Volker Enkelmann'
'Dennis Chercka'
'Ralph Rieger'
'Klaus Mullen'

_publ_section_title
;
 Asymmetric pyrene derivatives for organic field-effect transistors
;
_journal_name_full Chem.Commun.
_journal_page_first 6960
_journal_paper_doi 10.1039/c1cc11827g
_journal_volume 47
_journal_year 2011
_chemical_formula_moiety 'C26 H18 O2 S2'
_chemical_formula_sum 'C26 H18 O2 S2'
_chemical_formula_weight 426.56
_space_group_IT_number 14
_symmetry_cell_setting monoclinic
_symmetry_space_group_name_Hall '-P 2ybc'
_symmetry_space_group_name_H-M 'P 1 21/c 1'
_atom_sites_solution_hydrogens geom
_atom_sites_solution_primary direct
_audit_creation_date 11-02-09
_audit_creation_method CRYSTALS_ver_12.84
_cell_angle_alpha 90
_cell_angle_beta 95.9799(15)
_cell_angle_gamma 90
_cell_formula_units_Z 8
_cell_length_a 15.6328(4)
_cell_length_b 12.5156(3)
_cell_length_c 20.7675(6)
_cell_measurement_reflns_used 0
_cell_measurement_temperature 120
_cell_measurement_theta_max 0
_cell_measurement_theta_min 0
_cell_volume 4041.13(18)
_computing_cell_refinement 'DENZO/SCALEPACK (Otwinowski & Minor, 1997)'
_computing_data_collection 'COLLECT (Nonius, 1997-2001).'
_computing_data_reduction 'DENZO/SCALEPACK (Otwinowski & Minor, 1997)'
_computing_molecular_graphics 'CAMERON (Watkin et al., 1996)'
_computing_publication_material 'CRYSTALS (Betteridge et al., 2003)'
_computing_structure_refinement 'CRYSTALS (Betteridge et al., 2003)'
_computing_structure_solution 'SHELXS 86 (Sheldrick, 1986)'
_diffrn_ambient_temperature 120
_diffrn_measured_fraction_theta_full 0.995
_diffrn_measured_fraction_theta_max 0.988
_diffrn_measurement_device_type 'Nonius KappaCCD'
_diffrn_measurement_method '\f & \w scans'
_diffrn_radiation_monochromator graphite
_diffrn_radiation_type 'Mo K\a'
_diffrn_radiation_wavelength 0.71073
_diffrn_reflns_av_R_equivalents 0.052
_diffrn_reflns_limit_h_max 21
_diffrn_reflns_limit_h_min -21
_diffrn_reflns_limit_k_max 17
_diffrn_reflns_limit_k_min -17
_diffrn_reflns_limit_l_max 28
_diffrn_reflns_limit_l_min -28
_diffrn_reflns_number 29758
_diffrn_reflns_theta_full 25.923
_diffrn_reflns_theta_max 29.127
_diffrn_reflns_theta_min 3.085
_diffrn_standards_number 0
_exptl_absorpt_coefficient_mu 0.285
_exptl_absorpt_correction_T_max 0.96
_exptl_absorpt_correction_T_min 0.72
_exptl_absorpt_correction_type multi-scan
_exptl_absorpt_process_details 'SORTAV (Blessing)'
_exptl_crystal_colour yellow
_exptl_crystal_density_diffrn 1.402
_exptl_crystal_description prism
_exptl_crystal_F_000 1776
_exptl_crystal_size_max 0.39
_exptl_crystal_size_mid 0.24
_exptl_crystal_size_min 0.13
_refine_diff_density_max 0.55
_refine_diff_density_min -0.68
_refine_ls_extinction_method None
_refine_ls_goodness_of_fit_ref 1.1842
_refine_ls_hydrogen_treatment constr
_refine_ls_matrix_type full
_refine_ls_number_parameters 511
_refine_ls_number_reflns 7211
_refine_ls_number_restraints 36
_refine_ls_R_factor_all 0.0840
_refine_ls_R_factor_gt 0.0577
_refine_ls_shift/su_max 0.001501
_refine_ls_structure_factor_coef F
_refine_ls_weighting_details
;
Method, part 1, Chebychev polynomial, (Watkin, 1994, Prince, 1982)
[weight] = 1.0/[A~0~*T~0~(x)+A~1~*T~1~(x) ... +A~n-1~]*T~n-1~(x)]
where A~i~ are the Chebychev coefficients listed below and x= Fcalc/Fmax
Method = Robust Weighting (Prince, 1982)
W = [weight] * [1-(deltaF/6*sigmaF)^2^]^2^
A~i~ are:
2.65 0.676 1.80
;
_refine_ls_weighting_scheme calc
_refine_ls_wR_factor_all 0.0832
_refine_ls_wR_factor_gt 0.0690
_refine_ls_wR_factor_ref 0.0690
_reflns_limit_h_max 21
_reflns_limit_h_min -21
_reflns_limit_k_max 17
_reflns_limit_k_min 0
_reflns_limit_l_max 28
_reflns_limit_l_min 0
_reflns_number_gt 7211
_reflns_number_total 10750
_reflns_threshold_expression I>3.0\s(I)
_cod_data_source_file c1cc11827g.txt
_cod_data_source_block pyrthio
_cod_original_sg_symbol_H-M 'P 1 21/c 1 '
_cod_database_code 7106521

loop_
_symmetry_equiv_pos_as_xyz
x,y,z
-x,-y,-z
-x,y+1/2,-z+1/2
x,-y+1/2,z+1/2

loop_
_atom_site_label
_atom_site_type_symbol
_atom_site_fract_x
_atom_site_fract_y
_atom_site_fract_z
_atom_site_U_iso_or_equiv
_atom_site_occupancy
_atom_site_adp_type
_atom_site_refinement_flags_posn
_atom_site_refinement_flags_adp
_atom_site_refinement_flags_occupancy
_atom_site_disorder_assembly
_atom_site_disorder_group
_atom_site_attached_hydrogens
S32 S 0.43686(6) 0.82440(7) 0.13205(5) 0.0471 1.0000 Uani . . . . . .
C1 C 0.11722(16) 0.31532(19) 0.16833(12) 0.0230 1.0000 Uani . . . . . .
C2 C 0.10909(18) 0.4178(2) 0.13860(13) 0.0268 1.0000 Uani . . . . . .
C6 C 0.06568(16) 0.2284(2) 0.14218(12) 0.0241 1.0000 Uani . . . . . .
C7 C 0.07765(16) 0.1240(2) 0.17176(12) 0.0234 1.0000 Uani . . . . . .
C8 C 0.13487(16) 0.10882(19) 0.22551(12) 0.0227 1.0000 Uani . . . . . .
C9 C 0.18355(16) 0.19793(19) 0.25532(12) 0.0233 1.0000 Uani . . . . . .
C13 C 0.22778(16) 0.3862(2) 0.25089(13) 0.0247 1.0000 Uani . . . . . .
C14 C 0.17603(16) 0.29970(19) 0.22460(12) 0.0232 1.0000 Uani . . . . . .
C15 C 0.21936(17) 0.4885(2) 0.21880(14) 0.0270 1.0000 Uani . . . . . .
C16 C 0.16215(18) 0.5039(2) 0.16580(14) 0.0279 1.0000 Uani . . . . . .
C19 C 0.02658(16) 0.0322(2) 0.14279(12) 0.0240 1.0000 Uani D . . . . .
C23 C 0.15337(16) -0.00004(19) 0.25183(13) 0.0247 1.0000 Uani D . . . . .
C31 C 0.33736(16) 0.4440(2) 0.04842(12) 0.0240 1.0000 Uani . . . . . .
C32 C 0.29164(17) 0.3455(2) 0.04898(13) 0.0264 1.0000 Uani . . . . . .
C36 C 0.30094(16) 0.5315(2) 0.01162(13) 0.0250 1.0000 Uani . . . . . .
C37 C 0.34382(17) 0.6343(2) 0.01807(12) 0.0247 1.0000 Uani . . . . . .
C38 C 0.42235(17) 0.6445(2) 0.05372(12) 0.0251 1.0000 Uani . . . . . .
C39 C 0.46475(16) 0.55241(19) 0.08489(13) 0.0246 1.0000 Uani . . . . . .
C43 C 0.45648(17) 0.3654(2) 0.12082(13) 0.0253 1.0000 Uani . . . . . .
C44 C 0.41946(16) 0.45353(19) 0.08440(12) 0.0228 1.0000 Uani . . . . . .
C45 C 0.40696(18) 0.2683(2) 0.12301(13) 0.0272 1.0000 Uani . . . . . .
C46 C 0.32757(18) 0.2597(2) 0.08994(14) 0.0280 1.0000 Uani . . . . . .
C49 C 0.29961(17) 0.7294(2) -0.01276(13) 0.0259 1.0000 Uani D . . . . .
C53 C 0.46177(17) 0.7522(2) 0.06612(13) 0.0253 1.0000 Uani . . . . . .
O1 O 0.15489(14) 0.60265(16) 0.13620(11) 0.0363 1.0000 Uani . . . . . .
O2 O 0.26904(13) 0.57116(15) 0.24655(10) 0.0306 1.0000 Uani . . . . . .
O31 O 0.2774 0.1703 0.0956 0.0370 1.0000 Uani . . . . . .
O32 O 0.4452 0.1841 0.1579 0.0319 1.0000 Uani . . . . . .
C3 C 0.04904(19) 0.4324(2) 0.08442(14) 0.0310 1.0000 Uani . . . . . .
C4 C -0.00240(19) 0.3482(2) 0.05982(14) 0.0311 1.0000 Uani . . . . . .
C5 C 0.00593(18) 0.2477(2) 0.08820(13) 0.0285 1.0000 Uani . . . . . .
C10 C 0.23840(17) 0.1868(2) 0.31324(13) 0.0258 1.0000 Uani . . . . . .
C11 C 0.28663(17) 0.2729(2) 0.33867(14) 0.0290 1.0000 Uani . . . . . .
C12 C 0.28285(17) 0.3714(2) 0.30747(14) 0.0281 1.0000 Uani . . . . . .
C21 C -0.0266(2) -0.1108(3) 0.07472(15) 0.0372 1.0000 Uani D . . . . .
C22 C -0.0778(2) -0.1103(2) 0.12244(16) 0.0368 1.0000 Uani D . . . . .
C25 C 0.1606(2) -0.1590(2) 0.31423(17) 0.0398 1.0000 Uani D . . . . .
C26 C 0.2164(2) -0.1750(2) 0.27213(18) 0.0424 1.0000 Uani D . . . . .
C33 C 0.21379(18) 0.3340(2) 0.00967(15) 0.0310 1.0000 Uani . . . . . .
C34 C 0.18224(18) 0.4178(2) -0.02950(15) 0.0330 1.0000 Uani . . . . . .
C35 C 0.22380(18) 0.5157(2) -0.02804(14) 0.0300 1.0000 Uani . . . . . .
C40 C 0.54754(18) 0.5581(2) 0.11839(14) 0.0304 1.0000 Uani . . . . . .
C41 C 0.58381(18) 0.4705(2) 0.15186(15) 0.0321 1.0000 Uani . . . . . .
C42 C 0.53870(18) 0.3753(2) 0.15442(14) 0.0289 1.0000 Uani . . . . . .
C51 C 0.2595(2) 0.8749(3) -0.08173(16) 0.0408 1.0000 Uani D . . . . .
C52 C 0.2006(2) 0.8780(2) -0.03924(15) 0.0349 1.0000 Uani D . . . . .
C54 C 0.51969(19) 0.8076(2) 0.03034(15) 0.0316 1.0000 Uani . . . . . .
C55 C 0.5395(2) 0.9110(2) 0.06093(16) 0.0360 1.0000 Uani . . . . . .
C56 C 0.5000(2) 0.9285(2) 0.11422(17) 0.0367 1.0000 Uani . . . . . .
H31 H 0.0438 0.5006 0.0643 0.0397 1.0000 Uiso R . . . . .
H41 H -0.0434 0.3596 0.0234 0.0399 1.0000 Uiso R . . . . .
H51 H -0.0294 0.1906 0.0708 0.0369 1.0000 Uiso R . . . . .
H101 H 0.2422 0.1199 0.3350 0.0343 1.0000 Uiso R . . . . .
H111 H 0.3229 0.2646 0.3780 0.0381 1.0000 Uiso R . . . . .
H121 H 0.3178 0.4290 0.3246 0.0365 1.0000 Uiso R . . . . .
H331 H 0.1830 0.2685 0.0098 0.0409 1.0000 Uiso R . . . . .
H341 H 0.1309 0.4081 -0.0576 0.0431 1.0000 Uiso R . . . . .
H351 H 0.2002 0.5728 -0.0543 0.0410 1.0000 Uiso R . . . . .
H401 H 0.5792 0.6228 0.1177 0.0389 1.0000 Uiso R . . . . .
H411 H 0.6401 0.4759 0.1737 0.0421 1.0000 Uiso R . . . . .
H421 H 0.5633 0.3166 0.1787 0.0392 1.0000 Uiso R . . . . .
H221 H -0.1297 -0.1497 0.1228 0.0443 1.0000 Uiso R . . . . .
H211 H -0.0297 -0.1596 0.0395 0.0443 1.0000 Uiso R . . . . .
H251 H 0.1460 -0.2092 0.3456 0.0501 1.0000 Uiso R . . . . .
H261 H 0.2490 -0.2381 0.2675 0.0505 1.0000 Uiso R . . . . .
H541 H 0.5418 0.7820 -0.0077 0.0406 1.0000 Uiso R . . . . .
H551 H 0.5771 0.9614 0.0444 0.0470 1.0000 Uiso R . . . . .
H561 H 0.5067 0.9919 0.1394 0.0458 1.0000 Uiso R . . . . .
H511 H 0.2632 0.9227 -0.1169 0.0495 1.0000 Uiso R . . . . .
H521 H 0.1589 0.9323 -0.0354 0.0412 1.0000 Uiso R . . . . .
C17 C 0.0904(2) 0.6688(2) 0.16047(18) 0.0404 1.0000 Uani . . . . . .
H171 H 0.0880 0.7355 0.1386 0.0529 1.0000 Uiso R . . . . .
H172 H 0.1043 0.6802 0.2056 0.0529 1.0000 Uiso R . . . . .
H173 H 0.0361 0.6343 0.1532 0.0529 1.0000 Uiso R . . . . .
C18 C 0.3445(2) 0.5910(3) 0.21440(19) 0.0451 1.0000 Uani . . . . . .
H181 H 0.3762 0.6481 0.2354 0.0566 1.0000 Uiso R . . . . .
H182 H 0.3792 0.5285 0.2161 0.0566 1.0000 Uiso R . . . . .
H183 H 0.3281 0.6095 0.1705 0.0566 1.0000 Uiso R . . . . .
C47 C 0.2979(2) 0.0816(3) 0.05703(19) 0.0447 1.0000 Uani . . . . . .
H471 H 0.2605 0.0238 0.0638 0.0572 1.0000 Uiso R . . . . .
H472 H 0.3557 0.0607 0.0693 0.0572 1.0000 Uiso R . . . . .
H473 H 0.2913 0.1010 0.0126 0.0572 1.0000 Uiso R . . . . .
C48 C 0.4113(2) 0.1653(3) 0.21834(17) 0.0448 1.0000 Uani . . . . . .
H481 H 0.4406 0.1068 0.2398 0.0589 1.0000 Uiso R . . . . .
H482 H 0.4189 0.2273 0.2447 0.0589 1.0000 Uiso R . . . . .
H483 H 0.3517 0.1492 0.2105 0.0589 1.0000 Uiso R . . . . .
S1 S -0.05795(8) -0.01658(11) 0.17696(6) 0.0301 0.6014 Uani D . . . . .
S2 S 0.22591(8) -0.07809(11) 0.21738(6) 0.0312 0.6181 Uani D . . . . .
S21 S 0.05028(14) -0.0268(2) 0.07562(11) 0.0356 0.3986 Uani D . . . . .
S22 S 0.09976(16) -0.0532(2) 0.31036(12) 0.0430 0.3819 Uani D . . . . .
S31 S 0.21096(9) 0.78427(12) 0.01825(6) 0.0320 0.6688 Uani D . . . . .
S51 S 0.33334(18) 0.7977(2) -0.07612(14) 0.0401 0.3312 Uani D . . . . .
C201 C -0.0395(5) -0.0360(6) 0.1847(4) 0.0276 0.3986 Uani D . . . . .
C20 C 0.0326(4) -0.0213(5) 0.0863(3) 0.0381 0.6014 Uani D . . . . .
C24 C 0.1263(3) -0.0530(4) 0.3041(2) 0.0312 0.6181 Uani D . . . . .
C241 C 0.2161(7) -0.0810(9) 0.2353(5) 0.0430 0.3819 Uani D . . . . .
C50 C 0.3170(4) 0.7838(5) -0.0640(3) 0.0429 0.6688 Uani D . . . . .
C501 C 0.2206(7) 0.7819(9) 0.0059(5) 0.0292 0.3312 Uani D . . . . .
H2011 H -0.0521 -0.0313 0.2284 0.0389 0.3986 Uiso R . . . . .
H201 H 0.0739 -0.0036 0.0576 0.0485 0.6014 Uiso R . . . . .
H241 H 0.0880 -0.0228 0.3318 0.0362 0.6181 Uiso R . . . . .
H5011 H 0.1830 0.7542 0.0349 0.0356 0.3312 Uiso R . . . . .
H2411 H 0.2549 -0.0712 0.2035 0.0496 0.3819 Uiso R . . . . .
H501 H 0.3632 0.7658 -0.0882 0.0487 0.6688 Uiso R . . . . .

loop_
_atom_site_aniso_label
_atom_site_aniso_U_11
_atom_site_aniso_U_22
_atom_site_aniso_U_33
_atom_site_aniso_U_23
_atom_site_aniso_U_13
_atom_site_aniso_U_12
S32 0.0579(5) 0.0291(4) 0.0579(5) -0.0140(4) 0.0234(4) -0.0115(4)
C1 0.0250(11) 0.0180(11) 0.0264(12) 0.0010(9) 0.0047(9) 0.0016(9)
C2 0.0314(13) 0.0209(11) 0.0289(12) 0.0016(10) 0.0065(10) 0.0002(10)
C6 0.0241(11) 0.0212(11) 0.0269(12) 0.0017(9) 0.0024(9) 0.0008(9)
C7 0.0237(11) 0.0191(11) 0.0273(12) -0.0006(9) 0.0030(9) -0.0004(9)
C8 0.0241(11) 0.0171(10) 0.0270(12) -0.0007(9) 0.0025(9) 0.0002(9)
C9 0.0227(11) 0.0187(11) 0.0284(12) -0.0012(9) 0.0020(9) 0.0026(9)
C13 0.0236(11) 0.0179(11) 0.0330(13) -0.0048(9) 0.0052(10) 0.0011(9)
C14 0.0238(11) 0.0169(10) 0.0293(12) -0.0028(9) 0.0051(9) 0.0008(9)
C15 0.0283(12) 0.0169(11) 0.0372(14) -0.0041(10) 0.0096(10) -0.0005(9)
C16 0.0344(13) 0.0167(11) 0.0343(13) 0.0025(9) 0.0111(11) 0.0004(10)
C19 0.0238(11) 0.0210(11) 0.0269(12) 0.0012(9) 0.0007(9) -0.0010(9)
C23 0.0256(12) 0.0173(10) 0.0305(12) -0.0010(9) 0.0004(10) 0.0012(9)
C31 0.0253(11) 0.0199(11) 0.0270(12) -0.0049(9) 0.0041(9) -0.0008(9)
C32 0.0280(12) 0.0204(11) 0.0311(13) -0.0053(9) 0.0047(10) -0.0014(9)
C36 0.0256(12) 0.0216(11) 0.0278(12) -0.0035(9) 0.0029(9) -0.0011(9)
C37 0.0280(12) 0.0196(11) 0.0266(12) -0.0002(9) 0.0029(9) 0.0008(9)
C38 0.0286(12) 0.0191(11) 0.0276(12) -0.0024(9) 0.0024(10) -0.0009(9)
C39 0.0257(12) 0.0170(11) 0.0309(12) -0.0030(9) 0.0024(10) 0.0002(9)
C43 0.0283(12) 0.0177(11) 0.0303(12) -0.0033(9) 0.0049(10) 0.0018(9)
C44 0.0254(11) 0.0178(11) 0.0251(11) -0.0038(9) 0.0019(9) 0.0003(9)
C45 0.0320(13) 0.0173(11) 0.0335(13) -0.0029(9) 0.0094(10) 0.0021(10)
C46 0.0316(13) 0.0186(11) 0.0348(14) -0.0037(10) 0.0085(11) -0.0020(10)
C49 0.0278(12) 0.0203(11) 0.0294(12) -0.0014(9) 0.0011(10) 0.0002(9)
C53 0.0280(12) 0.0179(11) 0.0293(12) -0.0014(9) -0.0009(10) 0.0000(9)
O1 0.0464(12) 0.0189(9) 0.0449(12) 0.0075(8) 0.0105(10) -0.0005(8)
O2 0.0327(10) 0.0192(8) 0.0416(11) -0.0065(8) 0.0112(8) -0.0045(7)
O31 0.0362 0.0226 0.0536 -0.0036 0.0109 -0.0065
O32 0.0387 0.0194 0.0390 0.0028 0.0101 0.0044
C3 0.0391(14) 0.0223(12) 0.0320(13) 0.0071(10) 0.0056(11) 0.0040(11)
C4 0.0336(14) 0.0290(13) 0.0297(13) 0.0038(11) -0.0009(11) 0.0037(11)
C5 0.0299(13) 0.0246(12) 0.0306(13) 0.0018(10) 0.0013(10) -0.0011(10)
C10 0.0267(12) 0.0197(11) 0.0305(13) -0.0017(9) 0.0008(10) 0.0055(9)
C11 0.0251(12) 0.0255(12) 0.0355(14) -0.0048(11) -0.0018(10) 0.0051(10)
C12 0.0252(12) 0.0209(11) 0.0380(14) -0.0072(10) 0.0020(10) 0.0021(9)
C21 0.0418(16) 0.0319(15) 0.0365(15) -0.0081(12) -0.0026(12) 0.0011(12)
C22 0.0346(15) 0.0306(14) 0.0453(17) 0.0040(12) 0.0039(13) -0.0076(12)
C25 0.0446(17) 0.0273(14) 0.0458(17) 0.0075(12) -0.0037(14) -0.0004(12)
C26 0.0447(17) 0.0251(14) 0.0544(19) -0.0020(13) -0.0086(15) 0.0078(12)
C33 0.0285(13) 0.0225(12) 0.0418(15) -0.0063(11) 0.0031(11) -0.0055(10)
C34 0.0286(13) 0.0314(14) 0.0379(15) -0.0064(12) -0.0020(11) -0.0023(11)
C35 0.0315(13) 0.0260(12) 0.0313(13) -0.0031(10) -0.0021(11) 0.0006(11)
C40 0.0288(13) 0.0212(12) 0.0399(15) -0.0010(10) -0.0021(11) -0.0030(10)
C41 0.0288(13) 0.0252(13) 0.0407(15) -0.0033(11) -0.0041(11) 0.0014(10)
C42 0.0328(13) 0.0182(11) 0.0349(14) -0.0004(10) -0.0007(11) 0.0048(10)
C51 0.0517(18) 0.0314(15) 0.0375(16) 0.0057(12) -0.0034(13) -0.0113(13)
C52 0.0351(14) 0.0248(13) 0.0423(16) -0.0050(11) -0.0072(12) 0.0037(11)
C54 0.0355(14) 0.0198(12) 0.0382(14) -0.0030(10) -0.0019(11) -0.0127(10)
C55 0.0375(15) 0.0261(13) 0.0432(16) 0.0031(12) -0.0016(12) -0.0083(11)
C56 0.0374(15) 0.0207(12) 0.0513(18) -0.0060(12) 0.0012(13) 0.0003(11)
C17 0.0443(17) 0.0219(13) 0.0544(19) 0.0016(12) 0.0021(14) 0.0030(12)
C18 0.0406(17) 0.0390(17) 0.058(2) -0.0116(15) 0.0173(15) -0.0106(14)
C47 0.0478(18) 0.0264(14) 0.060(2) -0.0076(14) 0.0075(16) -0.0058(13)
C48 0.0472(18) 0.0487(19) 0.0403(17) 0.0097(14) 0.0127(14) 0.0080(15)
S1 0.02996(19) 0.02996(19) 0.02996(19) -0.00174(19) 0.00156(19) -0.00174(19)
S2 0.0313(2) 0.0313(2) 0.0313(2) 0.0018(2) 0.0049(2) 0.0018(2)
S21 0.0355(3) 0.0355(3) 0.0355(3) -0.0017(3) 0.0022(3) -0.0017(3)
S22 0.0432(5) 0.0432(5) 0.0432(5) 0.0036(5) 0.0077(5) 0.0036(5)
S31 0.0322(2) 0.0322(2) 0.0322(2) 0.0033(2) 0.0063(2) 0.0033(2)
S51 0.0402(5) 0.0402(5) 0.0402(5) 0.0013(5) 0.0053(5) 0.0013(5)
C201 0.0275(3) 0.0275(3) 0.0275(3) -0.0017(3) 0.0013(3) -0.0017(3)
C20 0.03797(19) 0.03797(19) 0.03797(19) -0.00174(19) 0.00239(19) -0.00174(19)
C24 0.0313(2) 0.0313(2) 0.0313(2) 0.0018(2) 0.0049(2) 0.0018(2)
C241 0.0432(5) 0.0432(5) 0.0432(5) 0.0036(5) 0.0077(5) 0.0036(5)
C50 0.0431(2) 0.0431(2) 0.0431(2) 0.0033(2) 0.0075(2) 0.0033(2)
C501 0.0293(5) 0.0293(5) 0.0293(5) 0.0013(5) 0.0042(5) 0.0013(5)

loop_
_atom_type_symbol
_atom_type_scat_dispersion_real
_atom_type_scat_dispersion_imag
_atom_type_scat_Cromer_Mann_a1
_atom_type_scat_Cromer_Mann_b1
_atom_type_scat_Cromer_Mann_a2
_atom_type_scat_Cromer_Mann_b2
_atom_type_scat_Cromer_Mann_a3
_atom_type_scat_Cromer_Mann_b3
_atom_type_scat_Cromer_Mann_a4
_atom_type_scat_Cromer_Mann_b4
_atom_type_scat_Cromer_Mann_c
_atom_type_scat_source
C 0.0033 0.0016 2.3100 20.8439 1.0200 10.2075 1.5886 0.5687 0.8650 51.6512 0.2156 'International Tables Vol C 4.2.6.8 and 6.1.1.4'
H 0.0000 0.0000 0.4930 10.5109 0.3229 26.1257 0.1402 3.1424 0.0408 57.7998 0.0030 'International Tables Vol C 4.2.6.8 and 6.1.1.4'
O 0.0106 0.0060 3.0485 13.2771 2.2868 5.7011 1.5463 0.3239 0.8670 32.9089 0.2508 'International Tables Vol C 4.2.6.8 and 6.1.1.4'
S 0.1246 0.1234 6.9053 1.4679 5.2034 22.2151 1.4379 0.2536 1.5863 56.1720 0.8669 'International Tables Vol C 4.2.6.8 and 6.1.1.4'

loop_
_geom_angle_atom_site_label_1
_geom_angle_site_symmetry_1
_geom_angle_atom_site_label_2
_geom_angle_site_symmetry_2
_geom_angle_atom_site_label_3
_geom_angle_site_symmetry_3
_geom_angle
_geom_angle_publ_flag
C53 . S32 . C56 . 92.57(15) yes
C2 . C1 . C6 . 120.1(2) yes
C2 . C1 . C14 . 120.0(2) yes
C6 . C1 . C14 . 119.9(2) yes
C1 . C2 . C16 . 118.9(2) yes
C1 . C2 . C3 . 119.2(2) yes
C16 . C2 . C3 . 121.9(2) yes
C1 . C6 . C7 . 118.9(2) yes
C1 . C6 . C5 . 118.4(2) yes
C7 . C6 . C5 . 122.7(2) yes
C6 . C7 . C8 . 121.0(2) yes
C6 . C7 . C19 . 119.0(2) yes
C8 . C7 . C19 . 120.0(2) yes
C7 . C8 . C9 . 120.7(2) yes
C7 . C8 . C23 . 120.8(2) yes
C9 . C8 . C23 . 118.3(2) yes
C8 . C9 . C14 . 118.7(2) yes
C8 . C9 . C10 . 122.2(2) yes
C14 . C9 . C10 . 119.0(2) yes
C14 . C13 . C15 . 118.4(2) yes
C14 . C13 . C12 . 119.9(2) yes
C15 . C13 . C12 . 121.7(2) yes
C13 . C14 . C9 . 119.4(2) yes
C13 . C14 . C1 . 120.2(2) yes
C9 . C14 . C1 . 120.5(2) yes
C13 . C15 . C16 . 121.4(2) yes
C13 . C15 . O2 . 116.8(2) yes
C16 . C15 . O2 . 121.7(2) yes
C2 . C16 . C15 . 121.1(2) yes
C2 . C16 . O1 . 118.6(2) yes
C15 . C16 . O1 . 120.3(2) yes
C7 . C19 . S1 . 121.47(19) yes
C7 . C19 . S21 . 121.8(2) yes
S1 . C19 . S21 . 116.70(17) yes
C7 . C19 . C201 . 121.5(3) yes
S1 . C19 . C201 . 13.7(2) yes
S21 . C19 . C201 . 114.8(3) yes
C7 . C19 . C20 . 130.2(3) yes
S1 . C19 . C20 . 108.2(3) yes
S21 . C19 . C20 . 9.2(3) yes
C201 . C19 . C20 . 107.6(4) yes
C8 . C23 . S2 . 118.86(19) yes
C8 . C23 . S22 . 122.4(2) yes
S2 . C23 . S22 . 118.58(17) yes
C8 . C23 . C24 . 131.9(3) yes
S2 . C23 . C24 . 109.1(3) yes
S22 . C23 . C24 . 12.2(2) yes
C8 . C23 . C241 . 130.8(4) yes
S2 . C23 . C241 . 12.5(4) yes
S22 . C23 . C241 . 106.8(4) yes
C24 . C23 . C241 . 96.9(4) yes
C32 . C31 . C36 . 119.9(2) yes
C32 . C31 . C44 . 119.6(2) yes
C36 . C31 . C44 . 120.5(2) yes
C31 . C32 . C46 . 118.9(2) yes
C31 . C32 . C33 . 119.4(2) yes
C46 . C32 . C33 . 121.8(2) yes
C31 . C36 . C37 . 118.6(2) yes
C31 . C36 . C35 . 118.7(2) yes
C37 . C36 . C35 . 122.7(2) yes
C36 . C37 . C38 . 120.8(2) yes
C36 . C37 . C49 . 118.7(2) yes
C38 . C37 . C49 . 120.5(2) yes
C37 . C38 . C39 . 120.6(2) yes
C37 . C38 . C53 . 120.5(2) yes
C39 . C38 . C53 . 118.7(2) yes
C38 . C39 . C44 . 119.0(2) yes
C38 . C39 . C40 . 122.4(2) yes
C44 . C39 . C40 . 118.6(2) yes
C44 . C43 . C45 . 118.6(2) yes
C44 . C43 . C42 . 119.7(2) yes
C45 . C43 . C42 . 121.7(2) yes
C43 . C44 . C39 . 119.6(2) yes
C43 . C44 . C31 . 120.6(2) yes
C39 . C44 . C31 . 119.8(2) yes
C43 . C45 . C46 . 121.0(2) yes
C43 . C45 . O32 . 117.1(2) yes
C46 . C45 . O32 . 121.9(2) yes
C32 . C46 . C45 . 121.1(2) yes
C32 . C46 . O31 . 117.6(2) yes
C45 . C46 . O31 . 121.3(2) yes
C37 . C49 . S31 . 120.8(2) yes
C37 . C49 . S51 . 124.6(2) yes
S31 . C49 . S51 . 114.45(18) yes
C37 . C49 . C50 . 129.6(3) yes
S31 . C49 . C50 . 109.6(3) yes
S51 . C49 . C50 . 6.1(3) yes
C37 . C49 . C501 . 127.1(4) yes
S31 . C49 . C501 . 6.9(4) yes
S51 . C49 . C501 . 108.3(4) yes
C50 . C49 . C501 . 103.2(5) yes
C38 . C53 . S32 . 119.23(19) yes
C38 . C53 . C54 . 128.9(2) yes
S32 . C53 . C54 . 111.82(19) yes
C16 . O1 . C17 . 112.8(2) yes
C15 . O2 . C18 . 112.8(2) yes
C46 . O31 . C47 . 114.88(18) yes
C45 . O32 . C48 . 113.94(18) yes
C2 . C3 . C4 . 120.7(2) yes
C2 . C3 . H31 . 119.4 no
C4 . C3 . H31 . 119.9 no
C3 . C4 . C5 . 120.4(3) yes
C3 . C4 . H41 . 119.7 no
C5 . C4 . H41 . 120.0 no
C6 . C5 . C4 . 121.3(3) yes
C6 . C5 . H51 . 119.1 no
C4 . C5 . H51 . 119.6 no
C9 . C10 . C11 . 120.4(2) yes
C9 . C10 . H101 . 119.7 no
C11 . C10 . H101 . 119.9 no
C10 . C11 . C12 . 121.1(3) yes
C10 . C11 . H111 . 119.6 no
C12 . C11 . H111 . 119.3 no
C13 . C12 . C11 . 120.1(2) yes
C13 . C12 . H121 . 119.7 no
C11 . C12 . H121 . 120.2 no
C22 . C21 . H211 . 125.9 no
C22 . C21 . S21 . 119.8(3) yes
H211 . C21 . S21 . 114.2 no
C22 . C21 . C20 . 107.0(3) yes
H211 . C21 . C20 . 127.0 no
S21 . C21 . C20 . 13.3(2) yes
C21 . C22 . H221 . 125.6 no
C21 . C22 . S1 . 115.5(2) yes
H221 . C22 . S1 . 117.9 no
C21 . C22 . C201 . 112.6(4) yes
H221 . C22 . C201 . 121.8 no
S1 . C22 . C201 . 13.9(2) yes
C26 . C25 . H251 . 125.4 no
C26 . C25 . S22 . 121.1(3) yes
H251 . C25 . S22 . 113.0 no
C26 . C25 . C24 . 107.9(3) yes
H251 . C25 . C24 . 126.7 no
S22 . C25 . C24 . 15.2(2) yes
C25 . C26 . H261 . 126.4 no
C25 . C26 . S2 . 116.9(2) yes
H261 . C26 . S2 . 116.5 no
C25 . C26 . C241 . 105.7(5) yes
H261 . C26 . C241 . 127.8 no
S2 . C26 . C241 . 11.7(4) yes
C32 . C33 . C34 . 119.9(2) yes
C32 . C33 . H331 . 119.8 no
C34 . C33 . H331 . 120.4 no
C33 . C34 . C35 . 121.3(3) yes
C33 . C34 . H341 . 119.3 no
C35 . C34 . H341 . 119.4 no
C36 . C35 . C34 . 120.7(3) yes
C36 . C35 . H351 . 119.4 no
C34 . C35 . H351 . 120.0 no
C39 . C40 . C41 . 121.0(2) yes
C39 . C40 . H401 . 119.4 no
C41 . C40 . H401 . 119.6 no
C40 . C41 . C42 . 121.0(3) yes
C40 . C41 . H411 . 119.6 no
C42 . C41 . H411 . 119.4 no
C43 . C42 . C41 . 119.9(2) yes
C43 . C42 . H421 . 119.7 no
C41 . C42 . H421 . 120.3 no
C52 . C51 . H511 . 126.0 no
C52 . C51 . S51 . 122.9(3) yes
H511 . C51 . S51 . 110.9 no
C52 . C51 . C50 . 107.5(3) yes
H511 . C51 . C50 . 126.5 no
S51 . C51 . C50 . 16.1(2) yes
C51 . C52 . H521 . 126.9 no
C51 . C52 . S31 . 115.3(2) yes
H521 . C52 . S31 . 117.3 no
C51 . C52 . C501 . 105.6(4) yes
H521 . C52 . C501 . 127.3 no
S31 . C52 . C501 . 10.1(3) yes
C53 . C54 . C55 . 109.0(3) yes
C53 . C54 . H541 . 125.5 no
C55 . C54 . H541 . 125.5 no
C54 . C55 . C56 . 114.1(3) yes
C54 . C55 . H551 . 122.9 no
C56 . C55 . H551 . 123.0 no
S32 . C56 . C55 . 112.5(2) yes
S32 . C56 . H561 . 123.7 no
C55 . C56 . H561 . 123.8 no
O1 . C17 . H171 . 109.5 no
O1 . C17 . H172 . 109.6 no
H171 . C17 . H172 . 109.5 no
O1 . C17 . H173 . 109.3 no
H171 . C17 . H173 . 109.5 no
H172 . C17 . H173 . 109.5 no
O2 . C18 . H181 . 109.3 no
O2 . C18 . H182 . 109.5 no
H181 . C18 . H182 . 109.5 no
O2 . C18 . H183 . 109.6 no
H181 . C18 . H183 . 109.5 no
H182 . C18 . H183 . 109.5 no
O31 . C47 . H471 . 109.4 no
O31 . C47 . H472 . 109.1 no
H471 . C47 . H472 . 109.5 no
O31 . C47 . H473 . 109.8 no
H471 . C47 . H473 . 109.5 no
H472 . C47 . H473 . 109.5 no
O32 . C48 . H481 . 109.5 no
O32 . C48 . H482 . 109.6 no
H481 . C48 . H482 . 109.5 no
O32 . C48 . H483 . 109.3 no
H481 . C48 . H483 . 109.5 no
H482 . C48 . H483 . 109.5 no
C19 . S1 . C22 . 93.98(15) yes
C19 . S1 . H2011 . 119.4 no
C22 . S1 . H2011 . 123.5 no
C23 . S2 . C26 . 91.13(16) yes
C19 . S21 . C21 . 93.98(17) yes
C23 . S22 . C25 . 91.41(19) yes
C49 . S31 . C52 . 91.97(15) yes
C49 . S51 . C51 . 94.9(2) yes
C22 . C201 . C19 . 94.3(4) yes
C22 . C201 . H2011 . 133.4 no
C19 . C201 . H2011 . 132.3 no
C21 . C20 . C19 . 114.9(4) yes
C21 . C20 . H201 . 122.4 no
C19 . C20 . H201 . 122.6 no
C25 . C24 . C23 . 114.7(4) yes
C25 . C24 . H241 . 121.8 no
C23 . C24 . H241 . 123.5 no
C23 . C241 . C26 . 114.4(6) yes
C23 . C241 . H2411 . 124.1 no
C26 . C241 . H2411 . 121.5 no
C51 . C50 . C49 . 115.6(4) yes
C51 . C50 . H501 . 121.9 no
C49 . C50 . H501 . 122.6 no
C52 . C501 . C49 . 108.0(5) yes
C52 . C501 . H5011 . 124.9 no
C49 . C501 . H5011 . 126.2 no
C201 . H2011 . S1 . 21.5 no

loop_
_geom_bond_atom_site_label_1
_geom_bond_site_symmetry_1
_geom_bond_atom_site_label_2
_geom_bond_site_symmetry_2
_geom_bond_distance
_geom_bond_publ_flag
S32 . C53 . 1.719(3) yes
S32 . C56 . 1.698(3) yes
C1 . C2 . 1.424(3) yes
C1 . C6 . 1.427(3) yes
C1 . C14 . 1.423(4) yes
C2 . C16 . 1.438(4) yes
C2 . C3 . 1.400(4) yes
C6 . C7 . 1.448(3) yes
C6 . C5 . 1.403(4) yes
C7 . C8 . 1.369(4) yes
C7 . C19 . 1.489(3) yes
C8 . C9 . 1.452(3) yes
C8 . C23 . 1.485(3) yes
C9 . C14 . 1.424(3) yes
C9 . C10 . 1.409(4) yes
C13 . C14 . 1.425(3) yes
C13 . C15 . 1.443(4) yes
C13 . C12 . 1.395(4) yes
C15 . C16 . 1.358(4) yes
C15 . O2 . 1.383(3) yes
C16 . O1 . 1.380(3) yes
C19 . S1 . 1.679(3) yes
C19 . S21 . 1.654(3) yes
C19 . C201 . 1.655(8) yes
C19 . C20 . 1.362(7) yes
C23 . S2 . 1.709(3) yes
C23 . S22 . 1.684(4) yes
C23 . C24 . 1.376(6) yes
C23 . C241 . 1.475(10) yes
C31 . C32 . 1.426(3) yes
C31 . C36 . 1.420(4) yes
C31 . C44 . 1.421(3) yes
C32 . C46 . 1.447(4) yes
C32 . C33 . 1.401(4) yes
C36 . C37 . 1.451(3) yes
C36 . C35 . 1.402(4) yes
C37 . C38 . 1.372(4) yes
C37 . C49 . 1.487(4) yes
C38 . C39 . 1.448(4) yes
C38 . C53 . 1.493(3) yes
C39 . C44 . 1.425(3) yes
C39 . C40 . 1.406(4) yes
C43 . C44 . 1.425(4) yes
C43 . C45 . 1.444(4) yes
C43 . C42 . 1.403(4) yes
C45 . C46 . 1.359(4) yes
C45 . O32 . 1.379(3) yes
C46 . O31 . 1.378(3) yes
C49 . S31 . 1.730(3) yes
C49 . S51 . 1.699(4) yes
C49 . C50 . 1.314(6) yes
C49 . C501 . 1.486(10) yes
C53 . C54 . 1.412(4) yes
O1 . C17 . 1.436(4) yes
O2 . C18 . 1.436(4) yes
O31 . C47 . 1.425(3) yes
O32 . C48 . 1.433(3) yes
C3 . C4 . 1.390(4) yes
C3 . H31 . 0.950 no
C4 . C5 . 1.390(4) yes
C4 . H41 . 0.950 no
C5 . H51 . 0.950 no
C10 . C11 . 1.388(4) yes
C10 . H101 . 0.950 no
C11 . C12 . 1.392(4) yes
C11 . H111 . 0.950 no
C12 . H121 . 0.950 no
C21 . C22 . 1.338(5) yes
C21 . H211 . 0.950 no
C21 . S21 . 1.595(4) yes
C21 . C20 . 1.457(7) yes
C22 . H221 . 0.950 no
C22 . S1 . 1.638(4) yes
C22 . C201 . 1.654(9) yes
C25 . C26 . 1.312(5) yes
C25 . H251 . 0.950 no
C25 . S22 . 1.628(4) yes
C25 . C24 . 1.439(6) yes
C26 . H261 . 0.950 no
C26 . S2 . 1.680(4) yes
C26 . C241 . 1.403(10) yes
C33 . C34 . 1.387(4) yes
C33 . H331 . 0.950 no
C34 . C35 . 1.386(4) yes
C34 . H341 . 0.950 no
C35 . H351 . 0.950 no
C40 . C41 . 1.387(4) yes
C40 . H401 . 0.950 no
C41 . C42 . 1.389(4) yes
C41 . H411 . 0.950 no
C42 . H421 . 0.950 no
C51 . C52 . 1.340(5) yes
C51 . H511 . 0.950 no
C51 . S51 . 1.500(5) yes
C51 . C50 . 1.474(7) yes
C52 . H521 . 0.950 no
C52 . S31 . 1.670(3) yes
C52 . C501 . 1.538(11) yes
C54 . C55 . 1.460(4) yes
C54 . H541 . 0.950 no
C55 . C56 . 1.341(5) yes
C55 . H551 . 0.950 no
C56 . H561 . 0.950 no
C17 . H171 . 0.950 no
C17 . H172 . 0.950 no
C17 . H173 . 0.950 no
C18 . H181 . 0.950 no
C18 . H182 . 0.950 no
C18 . H183 . 0.950 no
C47 . H471 . 0.950 no
C47 . H472 . 0.950 no
C47 . H473 . 0.950 no
C48 . H481 . 0.950 no
C48 . H482 . 0.950 no
C48 . H483 . 0.950 no
S1 . H2011 . 1.078 no
C201 . H2011 . 0.950 no
C20 . H201 . 0.950 no
C24 . H241 . 0.950 no
C241 . H2411 . 0.950 no
C50 . H501 . 0.950 no
C501 . H5011 . 0.950 no
